data_7117218
loop_
_publ_author_name
'Damir A. Safin'
'Amelie Pialat'
'Alicea A. Leitch'
'Nikolay A. Tumanov'
'Ilia Korobkov'
'Yaroslav Filinchuk'
'Jaclyn L. Brusso'
'Muralee Murugesu'

_publ_section_title
;
 Anion-induced Ag^I^ self-assemblies with electron deficient aromatic
 ligands: anion-pi-system interactions as a driving force for templated
 coordination networks
;
_journal_name_full Chem.Commun.
_journal_page_first 9547
_journal_paper_doi 10.1039/C5cc01597A
_journal_volume 51
_journal_year 2015
_chemical_formula_moiety 'C15 H9 Ag N9, Cl O4'
_chemical_formula_sum 'C15 H9 Ag Cl N9 O4'
_chemical_formula_weight 522.63
_chemical_name_systematic
;
 ?
;
_space_group_crystal_system cubic
_space_group_IT_number 220
_space_group_name_Hall 'I -4bd 2c 3'
_space_group_name_H-M_alt 'I -4 3 d'
_symmetry_space_group_name_Hall 'I -4bd 2c 3'
_symmetry_space_group_name_H-M 'I -4 3 d'
_atom_sites_solution_hydrogens geom
_atom_sites_solution_primary direct
_atom_sites_solution_secondary difmap
_audit_creation_method SHELXL-2014
_audit_update_record
;
2014-10-06 deposited with the CCDC.
2015-04-24 downloaded from the CCDC.
;
_cell_angle_alpha 90
_cell_angle_beta 90
_cell_angle_gamma 90
_cell_formula_units_Z 16
_cell_length_a 20.2313(6)
_cell_length_b 20.2313(6)
_cell_length_c 20.2313(6)
_cell_measurement_reflns_used 1638
_cell_measurement_temperature 293(2)
_cell_measurement_theta_max 15.1111
_cell_measurement_theta_min 2.0237
_cell_volume 8280.8(4)
_computing_cell_refinement 'CrysAlisPro (Agilent Technologies, 2013)'
_computing_data_collection 'SNBL toolbox (Dyadkin, 2014) '
_computing_data_reduction 'CrysAlisPro (Agilent Technologies, 2013)'
_computing_structure_refinement 'SHELXL-2014 (Sheldrick, 2014)'
_computing_structure_solution 'SHELXS-97 (Sheldrick, 2008)'
_diffrn_ambient_temperature 293(2)
_diffrn_detector_area_resol_mean 5.81
_diffrn_measured_fraction_theta_full 1.000
_diffrn_measured_fraction_theta_max 1.000
_diffrn_measurement_device_type 'Pilatus 2M detector'
_diffrn_measurement_method '\f scans, 360 images, \D\f 1\%'
_diffrn_radiation_source synchrotron
_diffrn_radiation_type synchrotron
_diffrn_radiation_wavelength 0.71442
_diffrn_reflns_av_R_equivalents 0.1283
_diffrn_reflns_av_unetI/netI 0.0323
_diffrn_reflns_laue_measured_fraction_full 1.000
_diffrn_reflns_laue_measured_fraction_max 1.000
_diffrn_reflns_limit_h_max 14
_diffrn_reflns_limit_h_min -14
_diffrn_reflns_limit_k_max 14
_diffrn_reflns_limit_k_min -14
_diffrn_reflns_limit_l_max 14
_diffrn_reflns_limit_l_min -13
_diffrn_reflns_number 4675
_diffrn_reflns_point_group_measured_fraction_full 1.000
_diffrn_reflns_point_group_measured_fraction_max 1.000
_diffrn_reflns_theta_full 15.110
_diffrn_reflns_theta_max 15.111
_diffrn_reflns_theta_min 2.479
_exptl_absorpt_coefficient_mu 1.144
_exptl_absorpt_correction_T_max 1.00000
_exptl_absorpt_correction_T_min 0.75063
_exptl_absorpt_correction_type multi-scan
_exptl_absorpt_process_details
;
CrysAlisPro, Agilent Technologies,
Version 1.171.36.21 (release 14-08-2012 CrysAlis171 .NET)
(compiled Sep 14 2012,17:21:16)
Empirical absorption correction using spherical harmonics,
 implemented in SCALE3 ABSPACK scaling algorithm.
;
_exptl_crystal_colour orange
_exptl_crystal_density_diffrn 1.677
_exptl_crystal_density_method 'not measured'
_exptl_crystal_description dodecahedron
_exptl_crystal_F_000 4128.4
_exptl_crystal_size_max 0.1
_exptl_crystal_size_mid 0.1
_exptl_crystal_size_min 0.1
_refine_diff_density_max 0.302
_refine_diff_density_min -0.372
_refine_diff_density_rms 0.099
_refine_ls_abs_structure_details
;
 Refined as an inversion twin.
;
_refine_ls_abs_structure_Flack 0.4(12)
_refine_ls_extinction_coef .
_refine_ls_extinction_method none
_refine_ls_goodness_of_fit_ref 1.624
_refine_ls_hydrogen_treatment constr
_refine_ls_matrix_type full
_refine_ls_number_parameters 84
_refine_ls_number_reflns 291
_refine_ls_number_restraints 106
_refine_ls_restrained_S_all 1.381
_refine_ls_R_factor_all 0.1682
_refine_ls_R_factor_gt 0.1543
_refine_ls_shift/su_max 0.001
_refine_ls_shift/su_mean 0.000
_refine_ls_structure_factor_coef Fsqd
_refine_ls_weighting_details 'w=1/[\s^2^(Fo^2^)+(0.2000P)^2^+25.0000P] where P=(Fo^2^+2Fc^2^)/3'
_refine_ls_weighting_scheme calc
_refine_ls_wR_factor_gt 0.4242
_refine_ls_wR_factor_ref 0.4441
_reflns_Friedel_coverage 0.743
_reflns_friedel_fraction_full 1.000
_reflns_friedel_fraction_max 1.000
_reflns_number_gt 213
_reflns_number_total 291
_reflns_threshold_expression 'I > 2\s(I)'
_cod_data_source_file c5cc01597a2.cif
_cod_data_source_block sc_2_136A_sph
_cod_original_cell_volume 8280.8(7)
_cod_database_code 7117218
_shelx_space_group_comment
;
The symmetry employed for this shelxl refinement is uniquely defined
by the following loop, which should always be used as a source of
symmetry information in preference to the above space-group names.
They are only intended as comments.
;
_shelxl_version_number 2014-3

loop_
_space_group_symop_operation_xyz
'x, y, z'
'y+1/4, -x+3/4, -z+1/4'
'-x, -y+1/2, z'
'-y+1/4, x+1/4, -z+3/4'
'-x+1/4, z+1/4, -y+3/4'
'x, -y, -z+1/2'
'-x+3/4, -z+1/4, y+1/4'
'-z+3/4, -y+1/4, x+1/4'
'-x+1/2, y, -z'
'z+1/4, -y+3/4, -x+1/4'
'z, x, y'
'y, z, x'
'-y, -z+1/2, x'
'z, -x, -y+1/2'
'-y+1/2, z, -x'
'-z, -x+1/2, y'
'-z+1/2, x, -y'
'y, -z, -x+1/2'
'-y+3/4, -x+1/4, z+1/4'
'y+1/4, x+1/4, z+1/4'
'x+1/4, -z+3/4, -y+1/4'
'x+1/4, z+1/4, y+1/4'
'-z+1/4, y+1/4, -x+3/4'
'z+1/4, y+1/4, x+1/4'
'x+1/2, y+1/2, z+1/2'
'y+3/4, -x+5/4, -z+3/4'
'-x+1/2, -y+1, z+1/2'
'-y+3/4, x+3/4, -z+5/4'
'-x+3/4, z+3/4, -y+5/4'
'x+1/2, -y+1/2, -z+1'
'-x+5/4, -z+3/4, y+3/4'
'-z+5/4, -y+3/4, x+3/4'
'-x+1, y+1/2, -z+1/2'
'z+3/4, -y+5/4, -x+3/4'
'z+1/2, x+1/2, y+1/2'
'y+1/2, z+1/2, x+1/2'
'-y+1/2, -z+1, x+1/2'
'z+1/2, -x+1/2, -y+1'
'-y+1, z+1/2, -x+1/2'
'-z+1/2, -x+1, y+1/2'
'-z+1, x+1/2, -y+1/2'
'y+1/2, -z+1/2, -x+1'
'-y+5/4, -x+3/4, z+3/4'
'y+3/4, x+3/4, z+3/4'
'x+3/4, -z+5/4, -y+3/4'
'x+3/4, z+3/4, y+3/4'
'-z+3/4, y+3/4, -x+5/4'
'z+3/4, y+3/4, x+3/4'

loop_
_atom_site_label
_atom_site_type_symbol
_atom_site_fract_x
_atom_site_fract_y
_atom_site_fract_z
_atom_site_U_iso_or_equiv
_atom_site_adp_type
_atom_site_occupancy
_atom_site_site_symmetry_order
_atom_site_calc_flag
_atom_site_refinement_flags_posn
_atom_site_refinement_flags_adp
_atom_site_refinement_flags_occupancy
_atom_site_disorder_assembly
_atom_site_disorder_group
Ag1 Ag 0.3753(13) 0.5000 0.2500 0.385(15) Uani 0.6667 2 d S TU P . .
Cl1 Cl 0.508(2) 0.508(2) 0.508(2) 0.43(3) Uani 1 3 d DS TU P . .
N1 N 0.326(2) 0.372(3) 0.417(3) 0.33(3) Uani 1 1 d D U . . .
C1 C 0.328(3) 0.417(3) 0.371(3) 0.34(4) Uani 1 1 d D U . . .
C2 C 0.272(3) 0.463(4) 0.368(3) 0.41(6) Uani 1 1 d DG U . . .
N2 N 0.219(3) 0.454(4) 0.410(3) 0.40(5) Uani 1 1 d DG U . . .
C4 C 0.168(3) 0.501(4) 0.411(4) 0.40(6) Uani 1 1 d G U . . .
H4 H 0.1324 0.4954 0.4395 0.482 Uiso 1 1 calc R U . . .
C5 C 0.171(3) 0.556(3) 0.370(5) 0.42(6) Uani 1 1 d G U . . .
H5 H 0.1376 0.5873 0.3711 0.507 Uiso 1 1 calc R U . . .
C6 C 0.225(4) 0.565(4) 0.328(5) 0.45(6) Uani 1 1 d G U . . .
H6 H 0.2270 0.6015 0.3008 0.541 Uiso 1 1 calc R U . . .
N3 N 0.275(4) 0.518(4) 0.327(4) 0.40(5) Uani 1 1 d DG U . . .
O1 O 0.467(3) 0.467(3) 0.467(3) 0.53(8) Uani 1 3 d DS TU P . .
O2 O 0.466(3) 0.538(3) 0.559(4) 0.46(4) Uani 1 1 d D U . . .

loop_
_atom_site_aniso_label
_atom_site_aniso_U_11
_atom_site_aniso_U_22
_atom_site_aniso_U_33
_atom_site_aniso_U_23
_atom_site_aniso_U_13
_atom_site_aniso_U_12
Ag1 0.342(19) 0.41(3) 0.41(3) 0.141(17) 0.000 0.000
Cl1 0.43(3) 0.43(3) 0.43(3) 0.07(4) 0.07(4) 0.07(4)
N1 0.34(7) 0.36(7) 0.28(7) 0.06(5) 0.04(5) -0.09(5)
C1 0.27(6) 0.45(10) 0.29(9) 0.11(7) 0.03(6) -0.04(5)
C2 0.37(11) 0.43(11) 0.43(11) 0.07(8) 0.07(8) 0.02(6)
N2 0.33(8) 0.42(8) 0.44(11) 0.01(8) 0.06(6) 0.01(6)
C4 0.41(9) 0.35(10) 0.44(13) -0.07(8) 0.06(9) 0.02(6)
C5 0.44(9) 0.35(10) 0.48(13) -0.06(8) 0.03(7) 0.02(8)
C6 0.51(12) 0.40(10) 0.44(13) 0.01(8) 0.06(9) 0.07(8)
N3 0.40(7) 0.47(11) 0.34(8) 0.07(7) -0.01(5) 0.04(6)
O1 0.53(8) 0.53(8) 0.53(8) 0.02(5) 0.02(5) 0.02(5)
O2 0.38(9) 0.36(8) 0.64(12) 0.01(7) 0.12(7) 0.07(7)

loop_
_atom_type_symbol
_atom_type_description
_atom_type_scat_dispersion_real
_atom_type_scat_dispersion_imag
_atom_type_scat_source
C C 0.0033 0.0016 'International Tables Vol C Tables 4.2.6.8 and 6.1.1.4'
H H 0.0000 0.0000 'International Tables Vol C Tables 4.2.6.8 and 6.1.1.4'
N N 0.0061 0.0033 'International Tables Vol C Tables 4.2.6.8 and 6.1.1.4'
O O 0.0106 0.0060 'International Tables Vol C Tables 4.2.6.8 and 6.1.1.4'
Cl Cl 0.1484 0.1585 'International Tables Vol C Tables 4.2.6.8 and 6.1.1.4'
Ag Ag -0.8971 1.1015 'International Tables Vol C Tables 4.2.6.8 and 6.1.1.4'

loop_
_geom_angle_atom_site_label_1
_geom_angle_atom_site_label_2
_geom_angle_atom_site_label_3
_geom_angle
_geom_angle_site_symmetry_1
_geom_angle_site_symmetry_3
N1 Ag1 N1 176(3) 12 18_565
N1 Ag1 N2 113(3) 12 18_565
N1 Ag1 N2 70(3) 18_565 18_565
N1 Ag1 N2 69.9(17) 12 12
N1 Ag1 N2 113(2) 18_565 12
N2 Ag1 N2 101(10) 18_565 12
N1 Ag1 N3 106(3) 12 6_565
N1 Ag1 N3 71(4) 18_565 6_565
N2 Ag1 N3 139(7) 18_565 6_565
N2 Ag1 N3 104(4) 12 6_565
N1 Ag1 N3 70.8(19) 12 .
N1 Ag1 N3 106(2) 18_565 .
N2 Ag1 N3 104(3) 18_565 .
N2 Ag1 N3 139(3) 12 .
N3 Ag1 N3 77(6) 6_565 .
O1 Cl1 O2 108(3) . 12
O1 Cl1 O2 108(3) . 11
O2 Cl1 O2 111(3) 12 11
O1 Cl1 O2 108(3) . .
O2 Cl1 O2 111(3) 12 .
O2 Cl1 O2 111(3) 11 .
C1 N1 C1 119(2) 11 .
C1 N1 Ag1 120(3) 11 11
C1 N1 Ag1 121(3) . 11
N1 C1 N1 121(2) 12 .
N1 C1 C2 121(3) 12 .
N1 C1 C2 118(3) . .
N2 C2 N3 120.0 . .
N2 C2 C1 119.6(15) . .
N3 C2 C1 120.2(15) . .
C2 N2 C4 120.0 . .
C2 N2 Ag1 109(2) . 11
C4 N2 Ag1 127(3) . 11
C5 C4 N2 120.0 . .
C6 C5 C4 120.0 . .
C5 C6 N3 120.0 . .
C6 N3 C2 120.0 . .
C6 N3 Ag1 133(2) . .
C2 N3 Ag1 106(2) . .

loop_
_geom_bond_atom_site_label_1
_geom_bond_atom_site_label_2
_geom_bond_distance
_geom_bond_site_symmetry_2
Ag1 N1 2.29(4) 12
Ag1 N2 2.51(19) 12
Ag1 N3 2.58(6) .
Cl1 O1 1.44(8) .
Cl1 O2 1.47(6) .
N1 C1 1.27(5) 11
N1 C1 1.30(5) .
N1 Ag1 2.29(4) 11
C1 C2 1.45(3) .
C2 N2 1.3900 .
C2 N3 1.3900 .
N2 C4 1.3900 .
C4 C5 1.3900 .
C5 C6 1.3900 .
C6 N3 1.3900 .
